data_7108121
loop_
_publ_author_name
'Mark W. Grafton'
'Louis J. Farrugia'
'Hans Martin Senn'
'Andrew Sutherland'

_publ_section_title
;
 Discovery of a multi-bond forming, four-step tandem process: construction
 of drug-like polycyclic scaffolds
;
_journal_name_full Chem.Commun.
_journal_page_first 7994
_journal_paper_doi 10.1039/c2cc33649a
_journal_volume 48
_journal_year 2012
_chemical_compound_source 'synthesis as described'
_chemical_formula_moiety 'C20 H16 Cl3 N O3'
_chemical_formula_sum 'C20 H16 Cl3 N O3'
_chemical_formula_weight 424.69
_space_group_IT_number 2
_symmetry_cell_setting triclinic
_symmetry_Int_Tables_number 2
_symmetry_space_group_name_Hall '-P 1'
_symmetry_space_group_name_H-M 'P -1'
_atom_sites_solution_hydrogens geom
_atom_sites_solution_primary direct
_atom_sites_solution_secondary difmap
_audit_conform_dict_location ftp://ftp.iucr.org/pub/cif_core.dic
_audit_conform_dict_name cif_core.dic
_audit_conform_dict_version 2.4
_audit_creation_date 2011-07-14T10:34:46-00:00
_audit_creation_method 'WinGX routine CIF_UPDATE'
_cell_angle_alpha 74.0757(16)
_cell_angle_beta 79.2214(18)
_cell_angle_gamma 74.1904(19)
_cell_formula_units_Z 2
_cell_length_a 9.2312(3)
_cell_length_b 9.9744(4)
_cell_length_c 10.6797(4)
_cell_measurement_reflns_used 5222
_cell_measurement_temperature 100(2)
_cell_measurement_theta_max 30.034
_cell_measurement_theta_min 2
_cell_measurement_wavelength 0.71073
_cell_volume 903.11(6)
_computing_cell_refinement 'HKL Scalepack (Otwinowski & Minor 1997)'
_computing_data_collection 'Collect (Bruker AXS BV, 1997-2004)'
_computing_data_reduction 'HKL Denzo and Scalepack (Otwinowski & Minor 1997)'
_computing_molecular_graphics 'Ortep-3 for Windows (Farrugia, 1997)'
_computing_publication_material 'WinGX publication routines (Farrugia, 1999)'
_computing_structure_refinement 'SHELXL-97 (Sheldrick, 2008)'
_computing_structure_solution 'SIR92 (Giacovazzo et al, 1993)'
_diffrn_ambient_temperature 100(2)
_diffrn_detector 'CCD plate'
_diffrn_detector_area_resol_mean 9
_diffrn_measured_fraction_theta_full 1
_diffrn_measured_fraction_theta_max 1
_diffrn_measurement_device '95mm CCD camera on \k-goniostat'
_diffrn_measurement_device_type KappaCCD
_diffrn_measurement_method 'CCD rotation images, thick slices'
_diffrn_orient_matrix_type 'by Bruker AXS Collect from scalepack cell'
_diffrn_orient_matrix_UB_11 -0.83584E-2
_diffrn_orient_matrix_UB_12 0.102465
_diffrn_orient_matrix_UB_13 -0.13603E-2
_diffrn_orient_matrix_UB_21 -0.112526
_diffrn_orient_matrix_UB_22 0.148251E-1
_diffrn_orient_matrix_UB_23 0.219075E-1
_diffrn_orient_matrix_UB_31 0.115442E-1
_diffrn_orient_matrix_UB_32 -0.279461E-1
_diffrn_orient_matrix_UB_33 0.956098E-1
_diffrn_radiation_monochromator graphite
_diffrn_radiation_probe x-ray
_diffrn_radiation_type MoK\a
_diffrn_radiation_wavelength 0.71073
_diffrn_reflns_av_R_equivalents 0.0614
_diffrn_reflns_av_unetI/netI 0.0433
_diffrn_reflns_limit_h_max 12
_diffrn_reflns_limit_h_min -12
_diffrn_reflns_limit_k_max 13
_diffrn_reflns_limit_k_min -13
_diffrn_reflns_limit_l_max 15
_diffrn_reflns_limit_l_min -14
_diffrn_reflns_number 40097
_diffrn_reflns_reduction_process
;
Scaled and merged with Sortav
R.H. Blessing, (1987) Cryst. Rev. 1, 3-58
R.H. Blessing, (1989) J. Appl. Cryst. 22, 396-397
;
_diffrn_reflns_theta_full 29.83
_diffrn_reflns_theta_max 29.83
_diffrn_reflns_theta_min 2
_diffrn_source 'Enraf Nonius FR590'
_exptl_absorpt_coefficient_mu 0.53
_exptl_absorpt_correction_T_max 0.941
_exptl_absorpt_correction_T_min 0.813
_exptl_absorpt_correction_type multi-scan
_exptl_absorpt_process_details 'SADABS (Bruker, 2007)'
_exptl_crystal_colour yellow
_exptl_crystal_density_diffrn 1.562
_exptl_crystal_density_method 'not measured'
_exptl_crystal_description plate
_exptl_crystal_F_000 436
_exptl_crystal_size_max 0.35
_exptl_crystal_size_mid 0.31
_exptl_crystal_size_min 0.05
_refine_diff_density_max 1.075
_refine_diff_density_min -0.278
_refine_diff_density_rms 0.087
_refine_ls_extinction_method none
_refine_ls_goodness_of_fit_ref 1.048
_refine_ls_hydrogen_treatment refU
_refine_ls_matrix_type full
_refine_ls_number_parameters 260
_refine_ls_number_reflns 5178
_refine_ls_number_restraints 0
_refine_ls_restrained_S_all 1.048
_refine_ls_R_factor_all 0.0517
_refine_ls_R_factor_gt 0.0419
_refine_ls_shift/su_max 0.001
_refine_ls_shift/su_mean 0
_refine_ls_structure_factor_coef Fsqd
_refine_ls_weighting_details 'calc w=1/[\s^2^(Fo^2^)+(0.0708P)^2^+0.3376P] where P=(Fo^2^+2Fc^2^)/3'
_refine_ls_weighting_scheme calc
_refine_ls_wR_factor_gt 0.1171
_refine_ls_wR_factor_ref 0.122
_reflns_number_gt 4349
_reflns_number_total 5178
_reflns_threshold_expression >2\s(I)
_cod_data_source_file c2cc33649a.txt
_cod_data_source_block shelx
_cod_depositor_comments
;
The following automatic conversions were performed:

data name '_iucr_refine_instruction_details' was replaced with
'_iucr_refine_instructions_details' as specified in the replacement
file 'data/replacement-values/replacement_tags.lst'.

Automatic conversion script
Id: cif_correct_tags 9268 2022-04-12 08:56:07Z antanas 
;
_cod_database_code 7108121

loop_
_symmetry_equiv_pos_as_xyz
'x, y, z'
'-x, -y, -z'

loop_
_atom_site_label
_atom_site_type_symbol
_atom_site_fract_x
_atom_site_fract_y
_atom_site_fract_z
_atom_site_U_iso_or_equiv
_atom_site_adp_type
_atom_site_occupancy
_atom_site_symmetry_multiplicity
_atom_site_calc_flag
_atom_site_refinement_flags
Cl1 Cl 0.62108(5) -0.09749(4) 0.88354(4) 0.02388(11) Uani 1 1 d .
Cl2 Cl 0.30730(5) -0.10771(4) 0.90366(4) 0.02458(11) Uani 1 1 d .
Cl3 Cl 0.52968(5) -0.20628(4) 0.69599(4) 0.02406(11) Uani 1 1 d .
O9 O 0.20606(14) 0.42444(13) 0.44298(12) 0.0221(2) Uani 1 1 d .
O14 O -0.16402(17) 0.15257(19) 0.80494(16) 0.0389(4) Uani 1 1 d .
O15 O 0.35833(14) 0.08908(13) 0.60844(12) 0.0222(2) Uani 1 1 d .
N1 N 0.45178(16) 0.18205(15) 0.74009(15) 0.0194(3) Uani 1 1 d .
H1N H 0.496 0.162 0.8114 0.055(9) Uiso 1 1 calc R
C1 C 0.41064(18) 0.33214(17) 0.66518(17) 0.0191(3) Uani 1 1 d .
H1 H 0.4278 0.3342 0.5695 0.030(6) Uiso 1 1 calc R
C2 C 0.5127(2) 0.41644(18) 0.69229(19) 0.0242(3) Uani 1 1 d .
H2A H 0.6201 0.3688 0.6708 0.029(6) Uiso 1 1 calc R
H2B H 0.4933 0.5141 0.6343 0.031(6) Uiso 1 1 calc R
C3 C 0.4866(2) 0.42788(19) 0.8349(2) 0.0273(4) Uani 1 1 d .
H3A H 0.5492 0.4894 0.8456 0.036(7) Uiso 1 1 calc R
H3B H 0.5189 0.3314 0.8925 0.034(7) Uiso 1 1 calc R
C4 C 0.3177(2) 0.49187(19) 0.8768(2) 0.0282(4) Uani 1 1 d .
H4A H 0.3015 0.4846 0.9725 0.043(7) Uiso 1 1 calc R
H4B H 0.2908 0.5947 0.8317 0.041(7) Uiso 1 1 calc R
C4A C 0.2165(2) 0.41445(18) 0.84363(18) 0.0226(3) Uani 1 1 d .
C5 C 0.1171(2) 0.3530(2) 0.93207(18) 0.0259(4) Uani 1 1 d .
H5 H 0.1082 0.3616 1.0198 0.029(6) Uiso 1 1 calc R
C6 C 0.0184(2) 0.2711(2) 0.90278(19) 0.0274(4) Uani 1 1 d .
H6A H -0.0886 0.3114 0.9337 0.042(7) Uiso 1 1 calc R
H6B H 0.0461 0.17 0.9524 0.032(6) Uiso 1 1 calc R
C7 C 0.03159(18) 0.27519(18) 0.75909(17) 0.0208(3) Uani 1 1 d .
C8 C 0.13107(18) 0.33744(17) 0.66860(16) 0.0181(3) Uani 1 1 d .
C8A C 0.24163(18) 0.40550(16) 0.70186(16) 0.0182(3) Uani 1 1 d .
H8A H 0.2244 0.5063 0.6476 0.029(6) Uiso 1 1 calc R
C9 C 0.13236(17) 0.34943(17) 0.52557(16) 0.0179(3) Uani 1 1 d .
C9A C 0.03681(18) 0.27260(17) 0.48614(17) 0.0199(3) Uani 1 1 d .
C10 C 0.0470(2) 0.26864(19) 0.35478(19) 0.0240(3) Uani 1 1 d .
H10 H 0.1166 0.313 0.2905 0.051(8) Uiso 1 1 calc R
C11 C -0.0447(2) 0.1998(2) 0.3187(2) 0.0281(4) Uani 1 1 d .
H11 H -0.0364 0.1955 0.2298 0.050(8) Uiso 1 1 calc R
C12 C -0.1493(2) 0.1367(2) 0.4120(2) 0.0290(4) Uani 1 1 d .
H12 H -0.213 0.091 0.3864 0.040(7) Uiso 1 1 calc R
C13 C -0.1600(2) 0.1409(2) 0.5427(2) 0.0270(4) Uani 1 1 d .
H13 H -0.2313 0.0981 0.6063 0.047(8) Uiso 1 1 calc R
C13A C -0.06610(18) 0.20790(18) 0.58070(18) 0.0210(3) Uani 1 1 d .
C14 C -0.07375(19) 0.2080(2) 0.72105(19) 0.0244(3) Uani 1 1 d .
C15 C 0.42319(17) 0.07506(16) 0.70189(16) 0.0176(3) Uani 1 1 d .
C16 C 0.47072(18) -0.07767(17) 0.79188(16) 0.0180(3) Uani 1 1 d .

loop_
_atom_site_aniso_label
_atom_site_aniso_U_11
_atom_site_aniso_U_22
_atom_site_aniso_U_33
_atom_site_aniso_U_23
_atom_site_aniso_U_13
_atom_site_aniso_U_12
Cl1 0.0236(2) 0.02057(19) 0.0276(2) -0.00574(15) -0.00904(15) -0.00152(14)
Cl2 0.0232(2) 0.02218(19) 0.0254(2) -0.00265(15) 0.00323(15) -0.00759(14)
Cl3 0.0284(2) 0.01718(18) 0.0269(2) -0.00949(15) -0.00338(16) -0.00150(14)
O9 0.0228(6) 0.0202(6) 0.0225(6) -0.0028(5) -0.0017(5) -0.0065(4)
O14 0.0329(8) 0.0515(10) 0.0360(8) -0.0111(7) 0.0096(6) -0.0244(7)
O15 0.0259(6) 0.0187(5) 0.0224(6) -0.0047(4) -0.0058(5) -0.0040(5)
N1 0.0201(6) 0.0144(6) 0.0240(7) -0.0041(5) -0.0051(5) -0.0035(5)
C1 0.0180(7) 0.0143(6) 0.0244(8) -0.0027(6) -0.0026(6) -0.0050(5)
C2 0.0247(8) 0.0167(7) 0.0332(9) -0.0024(6) -0.0085(7) -0.0083(6)
C3 0.0310(9) 0.0185(7) 0.0355(10) -0.0035(7) -0.0147(7) -0.0068(6)
C4 0.0370(10) 0.0214(8) 0.0296(9) -0.0105(7) -0.0122(8) -0.0024(7)
C4A 0.0251(8) 0.0195(7) 0.0232(8) -0.0080(6) -0.0065(6) 0.0002(6)
C5 0.0276(8) 0.0268(8) 0.0217(8) -0.0082(7) -0.0037(7) -0.0007(7)
C6 0.0262(8) 0.0312(9) 0.0222(8) -0.0065(7) 0.0035(7) -0.0064(7)
C7 0.0168(7) 0.0201(7) 0.0234(8) -0.0061(6) 0.0004(6) -0.0020(5)
C8 0.0182(7) 0.0151(6) 0.0206(7) -0.0048(5) -0.0023(6) -0.0028(5)
C8A 0.0190(7) 0.0143(6) 0.0217(8) -0.0048(5) -0.0044(6) -0.0025(5)
C9 0.0155(6) 0.0155(6) 0.0219(7) -0.0054(5) -0.0028(5) -0.0006(5)
C9A 0.0157(7) 0.0167(7) 0.0273(8) -0.0072(6) -0.0039(6) -0.0011(5)
C10 0.0231(8) 0.0211(7) 0.0276(9) -0.0067(6) -0.0058(7) -0.0021(6)
C11 0.0276(9) 0.0260(8) 0.0328(10) -0.0118(7) -0.0106(7) -0.0002(7)
C12 0.0238(8) 0.0223(8) 0.0458(11) -0.0134(8) -0.0137(8) -0.0016(6)
C13 0.0173(7) 0.0236(8) 0.0408(11) -0.0085(7) -0.0042(7) -0.0049(6)
C13A 0.0149(7) 0.0194(7) 0.0285(8) -0.0074(6) -0.0012(6) -0.0029(5)
C14 0.0189(7) 0.0250(8) 0.0285(9) -0.0072(7) 0.0020(6) -0.0062(6)
C15 0.0151(6) 0.0150(6) 0.0212(7) -0.0042(5) 0.0008(5) -0.0032(5)
C16 0.0186(7) 0.0166(7) 0.0195(7) -0.0054(5) -0.0019(6) -0.0045(5)

loop_
_atom_type_symbol
_atom_type_description
_atom_type_scat_dispersion_real
_atom_type_scat_dispersion_imag
_atom_type_scat_source
Cl Cl 0.1484 0.1585 'International Tables Vol C Tables 4.2.6.8 and 6.1.1.4'
O O 0.0106 0.006 'International Tables Vol C Tables 4.2.6.8 and 6.1.1.4'
N N 0.0061 0.0033 'International Tables Vol C Tables 4.2.6.8 and 6.1.1.4'
C C 0.0033 0.0016 'International Tables Vol C Tables 4.2.6.8 and 6.1.1.4'
H H 0 0 'International Tables Vol C Tables 4.2.6.8 and 6.1.1.4'

loop_
_geom_angle_atom_site_label_1
_geom_angle_atom_site_label_2
_geom_angle_atom_site_label_3
_geom_angle
C15 N1 C1 121.42(14)
C15 N1 H1N 119.3
C1 N1 H1N 119.3
N1 C1 C2 109.12(13)
N1 C1 C8A 112.21(13)
C2 C1 C8A 109.02(13)
N1 C1 H1 108.8
C2 C1 H1 108.8
C8A C1 H1 108.8
C3 C2 C1 112.61(15)
C3 C2 H2A 109.1
C1 C2 H2A 109.1
C3 C2 H2B 109.1
C1 C2 H2B 109.1
H2A C2 H2B 107.8
C2 C3 C4 111.24(15)
C2 C3 H3A 109.4
C4 C3 H3A 109.4
C2 C3 H3B 109.4
C4 C3 H3B 109.4
H3A C3 H3B 108
C4A C4 C3 111.15(14)
C4A C4 H4A 109.4
C3 C4 H4A 109.4
C4A C4 H4B 109.4
C3 C4 H4B 109.4
H4A C4 H4B 108
C5 C4A C4 123.31(17)
C5 C4A C8A 122.19(16)
C4 C4A C8A 114.44(16)
C4A C5 C6 124.51(17)
C4A C5 H5 117.7
C6 C5 H5 117.7
C5 C6 C7 113.29(16)
C5 C6 H6A 108.9
C7 C6 H6A 108.9
C5 C6 H6B 108.9
C7 C6 H6B 108.9
H6A C6 H6B 107.7
C8 C7 C14 121.10(16)
C8 C7 C6 122.62(16)
C14 C7 C6 116.27(15)
C7 C8 C9 120.96(15)
C7 C8 C8A 123.32(15)
C9 C8 C8A 115.65(14)
C8 C8A C4A 113.45(14)
C8 C8A C1 113.21(13)
C4A C8A C1 109.62(13)
C8 C8A H8A 106.7
C4A C8A H8A 106.7
C1 C8A H8A 106.7
O9 C9 C9A 120.79(15)
O9 C9 C8 120.60(15)
C9A C9 C8 118.56(14)
C13A C9A C10 120.15(16)
C13A C9A C9 119.60(16)
C10 C9A C9 120.22(16)
C11 C10 C9A 119.78(18)
C11 C10 H10 120.1
C9A C10 H10 120.1
C10 C11 C12 120.47(18)
C10 C11 H11 119.8
C12 C11 H11 119.8
C13 C12 C11 119.86(17)
C13 C12 H12 120.1
C11 C12 H12 120.1
C12 C13 C13A 120.17(18)
C12 C13 H13 119.9
C13A C13 H13 119.9
C9A C13A C13 119.55(17)
C9A C13A C14 120.23(15)
C13 C13A C14 120.20(16)
O14 C14 C7 120.05(18)
O14 C14 C13A 121.00(17)
C7 C14 C13A 118.95(15)
O15 C15 N1 125.64(15)
O15 C15 C16 118.58(14)
N1 C15 C16 115.69(14)
C15 C16 Cl3 109.81(11)
C15 C16 Cl2 106.36(10)
Cl3 C16 Cl2 110.51(9)
C15 C16 Cl1 113.79(11)
Cl3 C16 Cl1 107.80(8)
Cl2 C16 Cl1 108.56(9)

loop_
_geom_bond_atom_site_label_1
_geom_bond_atom_site_label_2
_geom_bond_distance
Cl1 C16 1.7823(16)
Cl2 C16 1.7796(17)
Cl3 C16 1.7672(16)
O9 C9 1.221(2)
O14 C14 1.226(2)
O15 C15 1.215(2)
N1 C15 1.345(2)
N1 C1 1.474(2)
N1 H1N 0.88
C1 C2 1.532(2)
C1 C8A 1.559(2)
C1 H1 1
C2 C3 1.528(3)
C2 H2A 0.99
C2 H2B 0.99
C3 C4 1.547(3)
C3 H3A 0.99
C3 H3B 0.99
C4 C4A 1.504(2)
C4 H4A 0.99
C4 H4B 0.99
C4A C5 1.332(3)
C4A C8A 1.512(2)
C5 C6 1.499(3)
C5 H5 0.95
C6 C7 1.507(3)
C6 H6A 0.99
C6 H6B 0.99
C7 C8 1.346(2)
C7 C14 1.487(2)
C8 C9 1.497(2)
C8 C8A 1.508(2)
C8A H8A 1
C9 C9A 1.492(2)
C9A C13A 1.399(2)
C9A C10 1.399(2)
C10 C11 1.387(3)
C10 H10 0.95
C11 C12 1.396(3)
C11 H11 0.95
C12 C13 1.392(3)
C12 H12 0.95
C13 C13A 1.400(2)
C13 H13 0.95
C13A C14 1.488(3)
C15 C16 1.558(2)

loop_
_geom_torsion_atom_site_label_1
_geom_torsion_atom_site_label_2
_geom_torsion_atom_site_label_3
_geom_torsion_atom_site_label_4
_geom_torsion
C15 N1 C1 C2 -155.59(15)
C15 N1 C1 C8A 83.47(19)
N1 C1 C2 C3 -65.28(18)
C8A C1 C2 C3 57.59(18)
C1 C2 C3 C4 -54.70(19)
C2 C3 C4 C4A 50.7(2)
C3 C4 C4A C5 123.76(19)
C3 C4 C4A C8A -53.4(2)
C4 C4A C5 C6 -177.94(16)
C8A C4A C5 C6 -1.0(3)
C4A C5 C6 C7 -5.1(3)
C5 C6 C7 C8 4.7(2)
C5 C6 C7 C14 -174.42(14)
C14 C7 C8 C9 3.9(2)
C6 C7 C8 C9 -175.13(15)
C14 C7 C8 C8A -179.23(14)
C6 C7 C8 C8A 1.7(2)
C7 C8 C8A C4A -7.5(2)
C9 C8 C8A C4A 169.45(13)
C7 C8 C8A C1 118.20(17)
C9 C8 C8A C1 -64.80(18)
C5 C4A C8A C8 7.1(2)
C4 C4A C8A C8 -175.63(13)
C5 C4A C8A C1 -120.49(17)
C4 C4A C8A C1 56.74(18)
N1 C1 C8A C8 -63.61(18)
C2 C1 C8A C8 175.39(14)
N1 C1 C8A C4A 64.16(17)
C2 C1 C8A C4A -56.83(18)
C7 C8 C9 O9 168.81(15)
C8A C8 C9 O9 -8.3(2)
C7 C8 C9 C9A -8.7(2)
C8A C8 C9 C9A 174.19(13)
O9 C9 C9A C13A -169.03(15)
C8 C9 C9A C13A 8.5(2)
O9 C9 C9A C10 9.2(2)
C8 C9 C9A C10 -173.24(14)
C13A C9A C10 C11 -0.3(2)
C9 C9A C10 C11 -178.53(15)
C9A C10 C11 C12 1.2(3)
C10 C11 C12 C13 -1.0(3)
C11 C12 C13 C13A -0.1(3)
C10 C9A C13A C13 -0.8(2)
C9 C9A C13A C13 177.43(14)
C10 C9A C13A C14 178.07(15)
C9 C9A C13A C14 -3.7(2)
C12 C13 C13A C9A 1.0(2)
C12 C13 C13A C14 -177.88(16)
C8 C7 C14 O14 -179.60(17)
C6 C7 C14 O14 -0.5(3)
C8 C7 C14 C13A 1.1(2)
C6 C7 C14 C13A -179.77(15)
C9A C13A C14 O14 179.51(17)
C13 C13A C14 O14 -1.6(3)
C9A C13A C14 C7 -1.2(2)
C13 C13A C14 C7 177.68(15)
C1 N1 C15 O15 -2.7(3)
C1 N1 C15 C16 -179.09(13)
O15 C15 C16 Cl3 36.81(18)
N1 C15 C16 Cl3 -146.55(12)
O15 C15 C16 Cl2 -82.79(16)
N1 C15 C16 Cl2 93.85(14)
O15 C15 C16 Cl1 157.73(13)
N1 C15 C16 Cl1 -25.62(18)
